data_7112275
loop_
_publ_author_name
'Ma, Jian-Ping'
'Wang, Shen-Qing'
'Zhao, Chao-Wei'
'Wang, Hai-Ying'
'Dong, Yu-Bin'

_publ_section_title
;
 Cu(ii)4L4 coordination-driven molecular container: a reusable visual
 colorimetric sensor for Ag(i) ions.
;
_journal_issue 36
_journal_name_full 'Chemical communications (Cambridge, England)'
_journal_page_first 4721
_journal_page_last 4724
_journal_paper_doi 10.1039/c4cc00118d
_journal_volume 50
_journal_year 2014
_chemical_formula_sum 'C48 H50 Ag2 Cu2 F6 N12 O5 Sb'
_chemical_formula_weight 1453.57
_chemical_name_systematic
; 
 ? 
;
_space_group_IT_number 13
_symmetry_cell_setting monoclinic
_symmetry_space_group_name_Hall '-P 2yc'
_symmetry_space_group_name_H-M 'P 1 2/c 1'
_atom_sites_solution_hydrogens geom
_atom_sites_solution_primary direct
_atom_sites_solution_secondary difmap
_audit_creation_method SHELXL-97
_cell_angle_alpha 90.00
_cell_angle_beta 95.486(5)
_cell_angle_gamma 90.00
_cell_formula_units_Z 4
_cell_length_a 18.981(6)
_cell_length_b 12.104(4)
_cell_length_c 38.971(13)
_cell_measurement_reflns_used 3798
_cell_measurement_temperature 298(2)
_cell_measurement_theta_max 19.276
_cell_measurement_theta_min 2.305
_cell_volume 8912(5)
_computing_cell_refinement 'Bruker SMART'
_computing_data_collection 'Bruker SMART'
_computing_data_reduction 'Bruker SHELXTL'
_computing_molecular_graphics 'Bruker SHELXTL'
_computing_publication_material 'Bruker SHELXTL'
_computing_structure_refinement 'SHELXL-97 (Sheldrick, 1997)'
_computing_structure_solution 'SHELXS-97 (Sheldrick, 1990)'
_diffrn_ambient_temperature 298(2)
_diffrn_measured_fraction_theta_full 0.994
_diffrn_measured_fraction_theta_max 0.994
_diffrn_measurement_device_type 'CCD area detector'
_diffrn_measurement_method 'phi and omega scans'
_diffrn_radiation_monochromator graphite
_diffrn_radiation_source 'fine-focus sealed tube'
_diffrn_radiation_type MoK\a
_diffrn_radiation_wavelength 0.71073
_diffrn_reflns_av_R_equivalents 0.1027
_diffrn_reflns_av_sigmaI/netI 0.2082
_diffrn_reflns_limit_h_max 21
_diffrn_reflns_limit_h_min -22
_diffrn_reflns_limit_k_max 14
_diffrn_reflns_limit_k_min -13
_diffrn_reflns_limit_l_max 41
_diffrn_reflns_limit_l_min -45
_diffrn_reflns_number 41820
_diffrn_reflns_theta_full 24.50
_diffrn_reflns_theta_max 24.50
_diffrn_reflns_theta_min 1.08
_exptl_absorpt_coefficient_mu 1.247
_exptl_absorpt_correction_T_max 0.8854
_exptl_absorpt_correction_T_min 0.7294
_exptl_absorpt_correction_type multi-scan
_exptl_absorpt_process_details sadabs
_exptl_crystal_colour brown
_exptl_crystal_density_diffrn 1.083
_exptl_crystal_density_method 'not measured'
_exptl_crystal_description block
_exptl_crystal_F_000 2876
_exptl_crystal_size_max 0.27
_exptl_crystal_size_mid 0.24
_exptl_crystal_size_min 0.10
_refine_diff_density_max 0.551
_refine_diff_density_min -0.730
_refine_diff_density_rms 0.081
_refine_ls_extinction_method none
_refine_ls_goodness_of_fit_ref 0.657
_refine_ls_hydrogen_treatment constr
_refine_ls_matrix_type full
_refine_ls_number_parameters 664
_refine_ls_number_reflns 14745
_refine_ls_number_restraints 28
_refine_ls_restrained_S_all 0.661
_refine_ls_R_factor_all 0.1508
_refine_ls_R_factor_gt 0.0572
_refine_ls_shift/su_max 0.001
_refine_ls_shift/su_mean 0.000
_refine_ls_structure_factor_coef Fsqd
_refine_ls_weighting_details 'calc w=1/[\s^2^(Fo^2^)+(0.0705P)^2^+0.0000P] where P=(Fo^2^+2Fc^2^)/3'
_refine_ls_weighting_scheme calc
_refine_ls_wR_factor_gt 0.1310
_refine_ls_wR_factor_ref 0.1463
_reflns_number_gt 4399
_reflns_number_total 14745
_reflns_threshold_expression >2sigma(I)
_cod_data_source_file c4cc00118d2.cif
_cod_data_source_block 130314gm
_cod_depositor_comments
;
The following automatic conversions were performed:

'_symmetry_cell_setting' value 'Monoclinic' changed to 'monoclinic'
according to
/usr/data/users/saulius/crontab/automatic-downloads/rss-feeds/RSC/lib/dictionaries/cif_core.dic
dictionary named 'cif_core.dic' version 2.4.2 from 2011-04-26.

Automatic conversion script
Id: cif_fix_values 2281 2013-09-26 08:29:07Z andrius 
;
_cod_original_sg_symbol_H-M P2/c
_cod_database_code 7112275

loop_
_symmetry_equiv_pos_as_xyz
'x, y, z'
'-x, y, -z+1/2'
'-x, -y, -z'
'x, -y, z-1/2'

loop_
_atom_site_label
_atom_site_type_symbol
_atom_site_fract_x
_atom_site_fract_y
_atom_site_fract_z
_atom_site_U_iso_or_equiv
_atom_site_adp_type
_atom_site_occupancy
_atom_site_symmetry_multiplicity
_atom_site_calc_flag
_atom_site_refinement_flags
_atom_site_disorder_assembly
_atom_site_disorder_group
Ag1 Ag 0.46354(3) 0.62240(7) 0.812109(15) 0.0864(3) Uani 1 1 d . . .
Ag2 Ag 0.62842(3) 0.63294(7) 0.773103(15) 0.0876(3) Uani 1 1 d . . .
C1 C 0.4332(5) 0.7919(8) 1.08496(19) 0.114(4) Uani 1 1 d . . .
H1A H 0.3944 0.8201 1.0964 0.171 Uiso 1 1 calc R . .
H1B H 0.4705 0.8457 1.0861 0.171 Uiso 1 1 calc R . .
H1C H 0.4504 0.7251 1.0961 0.171 Uiso 1 1 calc R . .
C2 C 0.4084(5) 0.7679(9) 1.0476(2) 0.071(3) Uani 1 1 d . . .
C3 C 0.4178(5) 0.8409(8) 1.0238(3) 0.099(3) Uani 1 1 d . . .
H3 H 0.4373 0.9076 1.0319 0.119 Uiso 1 1 calc R . .
C4 C 0.4027(5) 0.8336(9) 0.9871(2) 0.083(3) Uani 1 1 d . . .
C5 C 0.4159(7) 0.9408(8) 0.9682(2) 0.177(6) Uani 1 1 d . . .
H5A H 0.4545 0.9306 0.9543 0.265 Uiso 1 1 calc R . .
H5B H 0.4275 0.9985 0.9847 0.265 Uiso 1 1 calc R . .
H5C H 0.3741 0.9609 0.9537 0.265 Uiso 1 1 calc R . .
C6 C 0.3614(4) 0.7426(7) 0.9356(2) 0.064(2) Uani 1 1 d . . .
C7 C 0.4129(4) 0.7655(6) 0.91141(19) 0.062(2) Uani 1 1 d . . .
H7 H 0.4587 0.7856 0.9197 0.074 Uiso 1 1 calc R . .
C8 C 0.3961(4) 0.7584(6) 0.87765(16) 0.057(2) Uani 1 1 d . . .
H8 H 0.4308 0.7732 0.8629 0.068 Uiso 1 1 calc R . .
C9 C 0.3297(4) 0.7302(6) 0.86370(16) 0.054(2) Uani 1 1 d . . .
C10 C 0.2793(4) 0.7002(6) 0.88607(19) 0.064(2) Uani 1 1 d . . .
H10 H 0.2346 0.6760 0.8774 0.077 Uiso 1 1 calc R . .
C11 C 0.2976(4) 0.7076(7) 0.92175(19) 0.073(3) Uani 1 1 d . . .
H11 H 0.2641 0.6873 0.9365 0.088 Uiso 1 1 calc R . .
C12 C 0.3130(4) 0.7223(7) 0.82653(19) 0.062(2) Uani 1 1 d . . .
C13 C 0.1832(4) 0.4134(9) 1.0257(2) 0.139(4) Uani 1 1 d D . .
H13A H 0.1456 0.4612 1.0167 0.208 Uiso 1 1 calc R . .
H13B H 0.1900 0.4209 1.0504 0.208 Uiso 1 1 calc R . .
H13C H 0.1713 0.3382 1.0199 0.208 Uiso 1 1 calc R . .
C14 C 0.2535(4) 0.4460(12) 1.0098(2) 0.095(4) Uani 1 1 d D . .
C15 C 0.2910(5) 0.3652(9) 0.9948(2) 0.106(4) Uani 1 1 d . . .
H15 H 0.2783 0.2915 0.9969 0.127 Uiso 1 1 calc R . .
C16 C 0.3487(5) 0.3934(9) 0.9762(2) 0.068(2) Uani 1 1 d . . .
C17 C 0.3803(5) 0.2885(9) 0.9641(3) 0.125(4) Uani 1 1 d . . .
H17A H 0.4309 0.2955 0.9656 0.188 Uiso 1 1 calc R . .
H17B H 0.3624 0.2746 0.9406 0.188 Uiso 1 1 calc R . .
H17C H 0.3678 0.2282 0.9783 0.188 Uiso 1 1 calc R . .
C18 C 0.4223(4) 0.5005(6) 0.9455(2) 0.058(2) Uani 1 1 d . . .
C19 C 0.4882(4) 0.5506(6) 0.95587(16) 0.058(2) Uani 1 1 d . . .
H19 H 0.4981 0.5742 0.9785 0.069 Uiso 1 1 calc R . .
C20 C 0.5392(4) 0.5652(6) 0.93204(18) 0.059(2) Uani 1 1 d . . .
H20 H 0.5822 0.5997 0.9387 0.070 Uiso 1 1 calc R . .
C21 C 0.5239(4) 0.5271(6) 0.89875(18) 0.047(2) Uani 1 1 d . . .
C22 C 0.4571(4) 0.4819(6) 0.88780(18) 0.062(2) Uani 1 1 d . . .
H22 H 0.4464 0.4621 0.8648 0.074 Uiso 1 1 calc R . .
C23 C 0.4074(3) 0.4669(6) 0.91115(19) 0.059(2) Uani 1 1 d . . .
H23 H 0.3640 0.4345 0.9040 0.071 Uiso 1 1 calc R . .
C24 C 0.5767(3) 0.5404(6) 0.8732(2) 0.055(2) Uani 1 1 d . . .
C25 C 0.6764(4) 0.5464(7) 0.85040(19) 0.059(2) Uani 1 1 d . . .
C26 C 0.7539(4) 0.5433(7) 0.8448(2) 0.063(2) Uani 1 1 d . . .
C27 C 0.7747(4) 0.5133(7) 0.8140(2) 0.079(3) Uani 1 1 d . . .
H27 H 0.7407 0.4963 0.7960 0.095 Uiso 1 1 calc R . .
C28 C 0.8469(4) 0.5069(7) 0.8085(2) 0.073(3) Uani 1 1 d . . .
H28 H 0.8616 0.4834 0.7877 0.087 Uiso 1 1 calc R . .
C29 C 0.8955(4) 0.5383(7) 0.8364(3) 0.068(3) Uani 1 1 d . . .
C30 C 0.8748(4) 0.5776(8) 0.8665(2) 0.091(3) Uani 1 1 d . . .
H30 H 0.9080 0.6027 0.8838 0.109 Uiso 1 1 calc R . .
C31 C 0.8018(4) 0.5798(8) 0.8711(2) 0.085(3) Uani 1 1 d . . .
H31 H 0.7864 0.6055 0.8916 0.102 Uiso 1 1 calc R . .
C32 C 0.9576(5) 0.3310(8) 0.8211(4) 0.238(9) Uani 1 1 d D . .
H32A H 0.9874 0.2729 0.8310 0.357 Uiso 1 1 calc R . .
H32B H 0.9448 0.3153 0.7972 0.357 Uiso 1 1 calc R . .
H32C H 0.9157 0.3358 0.8329 0.357 Uiso 1 1 calc R . .
C33 C 0.9986(5) 0.4432(10) 0.8246(3) 0.128(4) Uani 1 1 d D . .
C34 C 1.0686(7) 0.4343(10) 0.8168(3) 0.137(4) Uani 1 1 d U . .
H34 H 1.0821 0.3650 0.8094 0.164 Uiso 1 1 calc R . .
C35 C 1.1223(5) 0.5168(9) 0.8186(3) 0.096(3) Uani 1 1 d . . .
C36 C 1.1940(4) 0.4759(8) 0.8081(3) 0.118(4) Uani 1 1 d . . .
H36A H 1.2051 0.5142 0.7877 0.176 Uiso 1 1 calc R . .
H36B H 1.1914 0.3980 0.8035 0.176 Uiso 1 1 calc R . .
H36C H 1.2303 0.4900 0.8264 0.176 Uiso 1 1 calc R . .
C37 C 1.1322(6) 0.8776(10) 0.9178(3) 0.188(6) Uani 1 1 d D . .
H37A H 1.1207 0.9459 0.9284 0.282 Uiso 1 1 calc R . .
H37B H 1.1768 0.8849 0.9083 0.282 Uiso 1 1 calc R . .
H37C H 1.1353 0.8197 0.9347 0.282 Uiso 1 1 calc R . .
C38 C 1.0740(6) 0.8490(13) 0.8887(3) 0.133(5) Uani 1 1 d D . .
C39 C 1.0149(6) 0.9051(10) 0.8825(3) 0.142(5) Uani 1 1 d . . .
H39 H 1.0072 0.9648 0.8967 0.171 Uiso 1 1 calc R . .
C40 C 0.9610(5) 0.8797(11) 0.8548(3) 0.116(4) Uani 1 1 d D . .
C41 C 0.9095(6) 0.9795(9) 0.8481(3) 0.178(6) Uani 1 1 d D . .
H41A H 0.9042 0.9963 0.8240 0.268 Uiso 1 1 calc R . .
H41B H 0.9285 1.0427 0.8607 0.268 Uiso 1 1 calc R . .
H41C H 0.8642 0.9611 0.8556 0.268 Uiso 1 1 calc R . .
C42 C 0.9011(4) 0.7788(6) 0.8096(2) 0.059(2) Uani 1 1 d . . .
C43 C 0.9192(4) 0.7528(7) 0.77700(18) 0.069(2) Uani 1 1 d . . .
H43 H 0.9667 0.7438 0.7736 0.082 Uiso 1 1 calc R . .
C44 C 0.8686(3) 0.7400(7) 0.74943(18) 0.065(2) Uani 1 1 d . . .
H44 H 0.8819 0.7212 0.7278 0.078 Uiso 1 1 calc R . .
C45 C 0.7963(4) 0.7558(7) 0.75430(19) 0.060(2) Uani 1 1 d . . .
C46 C 0.7781(4) 0.7851(6) 0.78703(18) 0.060(2) Uani 1 1 d . . .
H46 H 0.7309 0.7973 0.7905 0.072 Uiso 1 1 calc R . .
C47 C 0.8296(4) 0.7958(6) 0.81407(18) 0.067(2) Uani 1 1 d . . .
H47 H 0.8168 0.8147 0.8357 0.080 Uiso 1 1 calc R . .
C48 C 0.7426(4) 0.7382(7) 0.72579(18) 0.053(2) Uani 1 1 d . . .
Cu1 Cu 1.02608(5) 0.67118(9) 0.84218(2) 0.0715(3) Uani 1 1 d . . .
Cu2 Cu 0.34797(5) 0.61559(9) 0.99662(2) 0.0689(3) Uani 1 1 d . . .
F1 F 0.6909(4) 0.8244(6) 0.86029(19) 0.256(4) Uiso 1 1 d D . .
F2 F 0.5765(4) 0.7941(9) 0.8855(3) 0.336(6) Uiso 1 1 d D . .
F3 F 0.6263(8) 0.9914(9) 0.8790(3) 0.430(8) Uiso 1 1 d D . .
F4 F 0.6241(5) 0.9037(8) 0.9401(2) 0.385(7) Uiso 1 1 d D . .
F5 F 0.7464(5) 0.9182(14) 0.9137(3) 0.482(10) Uiso 1 1 d D . .
F6 F 0.6875(4) 0.7321(5) 0.91800(16) 0.189(3) Uiso 1 1 d D . .
N1 N 0.3762(3) 0.7449(6) 0.97143(15) 0.0556(18) Uani 1 1 d . . .
N2 N 0.5609(3) 0.5701(5) 0.84077(15) 0.0558(17) Uani 1 1 d . . .
N3 N 0.6261(3) 0.5767(5) 0.82575(14) 0.0623(19) Uani 1 1 d . . .
N4 N 0.6478(3) 0.5248(5) 0.87950(15) 0.0550(17) Uani 1 1 d . . .
N5 N 0.6830(3) 0.4881(6) 0.90994(17) 0.089(2) Uani 1 1 d . . .
H5D H 0.7291 0.4843 0.9076 0.133 Uiso 1 1 d R . .
H5E H 0.6668 0.4211 0.9144 0.133 Uiso 1 1 d R . .
N6 N 0.9712(3) 0.5401(7) 0.83195(19) 0.085(2) Uani 1 1 d . . .
N7 N 0.9572(3) 0.7886(6) 0.83758(17) 0.074(2) Uani 1 1 d . . .
N8 N 0.6814(3) 0.6904(5) 0.72832(13) 0.0622(18) Uani 1 1 d . . .
N9 N 0.3554(3) 0.6831(6) 0.80434(15) 0.074(2) Uani 1 1 d . . .
N10 N 0.2525(3) 0.7575(5) 0.80831(15) 0.0572(17) Uani 1 1 d . . .
N11 N 0.1963(3) 0.8172(5) 0.82160(14) 0.078(2) Uani 1 1 d . . .
H11B H 0.1744 0.8574 0.8047 0.117 Uiso 1 1 d R . .
H11C H 0.2144 0.8616 0.8384 0.117 Uiso 1 1 d R . .
N12 N 0.3719(3) 0.4931(6) 0.96984(16) 0.0609(19) Uani 1 1 d . . .
O25 O 1.0889(3) 0.7482(7) 0.87429(16) 0.120(3) Uani 1 1 d . . .
O26 O 1.1107(3) 0.6120(6) 0.82704(15) 0.0791(18) Uani 1 1 d . . .
O27 O 0.2658(3) 0.5497(6) 1.01233(15) 0.096(2) Uani 1 1 d . . .
O28 O 0.3766(3) 0.6754(6) 1.04261(12) 0.0779(18) Uani 1 1 d . . .
O1A O 0.5000 0.7021(18) 0.7500 0.258(9) Uani 1 2 d S A 1
H1AB H 0.5094 0.7451 0.7338 0.310 Uiso 1 1 d R A 1
O1B O 0.5000 0.5476(12) 0.7500 0.153(5) Uani 1 2 d S B 2
H1BB H 0.4657 0.5047 0.7438 0.184 Uiso 1 1 d R B 2
Sb1 Sb 0.66061(6) 0.86784(8) 0.90099(4) 0.1971(6) Uani 1 1 d D . .

loop_
_atom_site_aniso_label
_atom_site_aniso_U_11
_atom_site_aniso_U_22
_atom_site_aniso_U_33
_atom_site_aniso_U_23
_atom_site_aniso_U_13
_atom_site_aniso_U_12
Ag1 0.0422(4) 0.1612(7) 0.0550(4) 0.0077(5) 0.0012(3) 0.0198(5)
Ag2 0.0548(4) 0.1640(7) 0.0443(4) 0.0133(5) 0.0067(3) -0.0112(5)
C1 0.165(10) 0.140(9) 0.032(5) 0.000(6) -0.013(6) 0.031(8)
C2 0.080(7) 0.059(7) 0.080(8) -0.002(7) 0.029(6) 0.012(6)
C3 0.148(10) 0.073(8) 0.075(7) -0.009(6) 0.007(7) -0.038(7)
C4 0.104(7) 0.089(8) 0.053(6) 0.024(6) -0.006(5) -0.023(6)
C5 0.37(2) 0.079(8) 0.067(7) 0.005(7) -0.033(9) -0.024(11)
C6 0.039(5) 0.102(7) 0.050(5) -0.008(5) 0.002(4) 0.009(5)
C7 0.044(5) 0.071(6) 0.066(6) 0.015(5) -0.016(4) -0.011(4)
C8 0.036(4) 0.109(7) 0.024(4) 0.004(4) -0.006(3) -0.005(5)
C9 0.039(5) 0.100(7) 0.022(4) 0.011(4) 0.002(3) 0.000(5)
C10 0.036(5) 0.097(7) 0.060(6) 0.009(5) 0.005(4) 0.004(5)
C11 0.064(6) 0.119(8) 0.035(5) 0.002(5) 0.003(4) 0.025(6)
C12 0.036(5) 0.105(7) 0.046(5) -0.004(5) 0.004(4) 0.005(5)
C13 0.070(7) 0.244(13) 0.109(8) 0.008(8) 0.043(6) -0.058(8)
C14 0.065(7) 0.176(12) 0.044(6) 0.020(8) 0.007(5) -0.068(8)
C15 0.092(8) 0.130(10) 0.102(8) -0.012(7) 0.050(6) -0.001(7)
C16 0.078(7) 0.065(7) 0.061(6) -0.007(6) 0.006(5) 0.014(6)
C17 0.114(9) 0.147(11) 0.117(9) 0.021(8) 0.031(7) -0.041(8)
C18 0.056(5) 0.069(6) 0.054(5) -0.011(5) 0.032(5) -0.005(5)
C19 0.059(5) 0.095(7) 0.019(4) 0.002(4) 0.000(4) 0.014(5)
C20 0.045(5) 0.088(6) 0.041(5) 0.002(5) -0.004(4) -0.004(5)
C21 0.037(5) 0.068(6) 0.038(5) 0.016(4) 0.010(4) 0.008(4)
C22 0.063(6) 0.080(6) 0.043(5) -0.016(4) 0.008(4) -0.016(5)
C23 0.030(4) 0.090(6) 0.061(6) 0.001(5) 0.021(4) -0.009(4)
C24 0.024(4) 0.078(6) 0.061(6) 0.011(5) 0.003(4) 0.002(4)
C25 0.058(5) 0.085(6) 0.032(5) 0.006(5) 0.003(4) 0.014(5)
C26 0.033(5) 0.115(7) 0.042(5) 0.007(5) 0.003(4) 0.012(5)
C27 0.039(5) 0.135(8) 0.064(6) 0.009(6) 0.004(4) -0.022(5)
C28 0.033(5) 0.112(8) 0.077(6) 0.002(6) 0.028(5) 0.002(5)
C29 0.019(4) 0.087(7) 0.098(7) 0.009(6) 0.008(5) 0.007(5)
C30 0.042(6) 0.142(9) 0.083(7) 0.017(7) -0.015(5) -0.034(6)
C31 0.037(5) 0.146(9) 0.073(6) 0.034(6) 0.015(5) 0.018(6)
C32 0.059(8) 0.087(9) 0.58(3) -0.010(13) 0.086(12) 0.001(7)
C33 0.037(6) 0.109(9) 0.239(14) 0.002(9) 0.025(7) -0.021(7)
C34 0.124(6) 0.130(6) 0.157(6) -0.001(4) 0.016(4) 0.011(5)
C35 0.044(6) 0.083(8) 0.164(10) -0.006(8) 0.023(6) -0.002(7)
C36 0.041(6) 0.152(10) 0.165(10) 0.002(8) 0.039(6) 0.007(6)
C37 0.130(10) 0.238(15) 0.183(12) -0.115(11) -0.053(9) 0.000(10)
C38 0.075(8) 0.230(16) 0.090(8) -0.055(9) -0.015(6) 0.004(10)
C39 0.090(8) 0.188(13) 0.136(10) -0.087(9) -0.057(7) 0.042(9)
C40 0.071(7) 0.168(12) 0.101(8) -0.039(9) -0.033(6) 0.018(9)
C41 0.126(10) 0.146(11) 0.241(15) -0.092(10) -0.096(10) 0.019(10)
C42 0.040(5) 0.083(7) 0.052(5) -0.004(5) -0.006(4) 0.001(5)
C43 0.039(5) 0.122(8) 0.043(5) 0.008(5) -0.005(4) 0.001(5)
C44 0.034(5) 0.122(7) 0.038(5) -0.006(5) -0.002(4) -0.002(5)
C45 0.030(4) 0.097(7) 0.053(5) -0.003(5) 0.003(4) -0.016(5)
C46 0.049(5) 0.093(7) 0.036(5) -0.003(5) -0.007(4) 0.012(5)
C47 0.068(6) 0.094(7) 0.038(5) -0.012(5) 0.004(4) 0.032(5)
C48 0.029(4) 0.095(7) 0.035(5) -0.004(5) 0.010(4) -0.014(5)
Cu1 0.0368(5) 0.1184(9) 0.0588(6) -0.0054(6) 0.0014(5) 0.0033(7)
Cu2 0.0635(6) 0.1005(8) 0.0444(6) -0.0007(6) 0.0146(5) -0.0075(7)
N1 0.050(4) 0.082(5) 0.034(4) -0.013(4) 0.002(3) -0.001(4)
N2 0.034(3) 0.091(5) 0.044(4) 0.001(4) 0.009(3) -0.007(4)
N3 0.041(4) 0.112(6) 0.035(4) 0.003(4) 0.003(3) -0.004(4)
N4 0.038(4) 0.086(5) 0.040(4) 0.021(4) 0.000(3) 0.012(4)
N5 0.044(4) 0.139(7) 0.087(6) 0.037(5) 0.027(4) 0.011(4)
N6 0.046(5) 0.102(7) 0.110(6) 0.024(5) 0.017(4) 0.015(5)
N7 0.066(5) 0.094(6) 0.059(5) -0.038(4) -0.009(4) -0.001(5)
N8 0.046(4) 0.117(6) 0.024(3) 0.005(4) 0.004(3) -0.006(4)
N9 0.038(4) 0.143(6) 0.040(4) -0.001(4) 0.001(3) 0.026(4)
N10 0.033(4) 0.094(5) 0.043(4) 0.011(4) -0.001(3) 0.005(4)
N11 0.045(4) 0.135(6) 0.052(4) -0.036(4) -0.008(3) 0.025(4)
N12 0.069(5) 0.056(5) 0.061(5) -0.006(4) 0.021(4) -0.014(4)
O25 0.049(4) 0.218(8) 0.090(5) -0.042(5) -0.016(3) 0.030(5)
O26 0.042(3) 0.099(5) 0.098(4) -0.003(4) 0.012(3) 0.017(4)
O27 0.078(5) 0.129(6) 0.087(5) -0.019(5) 0.044(4) -0.045(5)
O28 0.095(5) 0.100(5) 0.039(3) 0.008(3) 0.002(3) 0.003(4)
O1A 0.120(10) 0.57(3) 0.097(9) 0.000 0.059(8) 0.000
O1B 0.059(6) 0.303(15) 0.089(8) 0.000 -0.037(5) 0.000
Sb1 0.2202(12) 0.1137(7) 0.2799(14) -0.0286(8) 0.1403(11) -0.0176(8)

loop_
_atom_type_symbol
_atom_type_description
_atom_type_scat_dispersion_real
_atom_type_scat_dispersion_imag
_atom_type_scat_source
C C 0.0033 0.0016 'International Tables Vol C Tables 4.2.6.8 and 6.1.1.4'
H H 0.0000 0.0000 'International Tables Vol C Tables 4.2.6.8 and 6.1.1.4'
N N 0.0061 0.0033 'International Tables Vol C Tables 4.2.6.8 and 6.1.1.4'
O O 0.0106 0.0060 'International Tables Vol C Tables 4.2.6.8 and 6.1.1.4'
F F 0.0171 0.0103 'International Tables Vol C Tables 4.2.6.8 and 6.1.1.4'
Cu Cu 0.3201 1.2651 'International Tables Vol C Tables 4.2.6.8 and 6.1.1.4'
Ag Ag -0.8971 1.1015 'International Tables Vol C Tables 4.2.6.8 and 6.1.1.4'
Sb Sb -0.5866 1.5461 'International Tables Vol C Tables 4.2.6.8 and 6.1.1.4'

loop_
_geom_angle_atom_site_label_1
_geom_angle_atom_site_label_2
_geom_angle_atom_site_label_3
_geom_angle
_geom_angle_site_symmetry_1
_geom_angle_site_symmetry_3
N2 Ag1 N9 157.0(2) . .
N3 Ag2 N8 154.1(2) . .
C2 C1 H1A 109.5 . .
C2 C1 H1B 109.5 . .
H1A C1 H1B 109.5 . .
C2 C1 H1C 109.5 . .
H1A C1 H1C 109.5 . .
H1B C1 H1C 109.5 . .
O28 C2 C3 125.4(10) . .
O28 C2 C1 114.4(9) . .
C3 C2 C1 120.1(10) . .
C2 C3 C4 129.7(9) . .
C2 C3 H3 115.1 . .
C4 C3 H3 115.1 . .
N1 C4 C3 123.0(8) . .
N1 C4 C5 123.2(8) . .
C3 C4 C5 113.7(9) . .
C4 C5 H5A 109.5 . .
C4 C5 H5B 109.5 . .
H5A C5 H5B 109.5 . .
C4 C5 H5C 109.5 . .
H5A C5 H5C 109.5 . .
H5B C5 H5C 109.5 . .
C11 C6 N1 119.7(7) . .
C11 C6 C7 115.8(7) . .
N1 C6 C7 124.2(7) . .
C8 C7 C6 121.4(7) . .
C8 C7 H7 119.3 . .
C6 C7 H7 119.3 . .
C7 C8 C9 122.3(7) . .
C7 C8 H8 118.8 . .
C9 C8 H8 118.8 . .
C8 C9 C10 118.4(6) . .
C8 C9 C12 121.1(6) . .
C10 C9 C12 120.3(7) . .
C9 C10 C11 118.7(7) . .
C9 C10 H10 120.7 . .
C11 C10 H10 120.7 . .
C6 C11 C10 123.2(7) . .
C6 C11 H11 118.4 . .
C10 C11 H11 118.4 . .
N9 C12 N10 107.9(6) . .
N9 C12 C9 125.8(7) . .
N10 C12 C9 126.3(7) . .
C14 C13 H13A 109.5 . .
C14 C13 H13B 109.5 . .
H13A C13 H13B 109.5 . .
C14 C13 H13C 109.5 . .
H13A C13 H13C 109.5 . .
H13B C13 H13C 109.5 . .
O27 C14 C15 129.4(8) . .
O27 C14 C13 111.7(11) . .
C15 C14 C13 118.8(11) . .
C14 C15 C16 120.3(10) . .
C14 C15 H15 119.8 . .
C16 C15 H15 119.8 . .
N12 C16 C15 127.5(9) . .
N12 C16 C17 124.4(8) . .
C15 C16 C17 108.0(9) . .
C16 C17 H17A 109.5 . .
C16 C17 H17B 109.5 . .
H17A C17 H17B 109.5 . .
C16 C17 H17C 109.5 . .
H17A C17 H17C 109.5 . .
H17B C17 H17C 109.5 . .
C23 C18 N12 122.3(7) . .
C23 C18 C19 119.3(6) . .
N12 C18 C19 118.3(7) . .
C18 C19 C20 120.6(6) . .
C18 C19 H19 119.7 . .
C20 C19 H19 119.7 . .
C21 C20 C19 118.6(7) . .
C21 C20 H20 120.7 . .
C19 C20 H20 120.7 . .
C20 C21 C22 121.1(6) . .
C20 C21 C24 119.8(7) . .
C22 C21 C24 118.9(6) . .
C23 C22 C21 120.2(7) . .
C23 C22 H22 119.9 . .
C21 C22 H22 119.9 . .
C22 C23 C18 120.1(7) . .
C22 C23 H23 120.0 . .
C18 C23 H23 120.0 . .
N2 C24 N4 109.9(6) . .
N2 C24 C21 124.3(6) . .
N4 C24 C21 125.8(7) . .
N4 C25 N3 110.2(6) . .
N4 C25 C26 127.0(7) . .
N3 C25 C26 122.8(6) . .
C27 C26 C31 121.4(7) . .
C27 C26 C25 120.6(7) . .
C31 C26 C25 117.9(7) . .
C26 C27 C28 121.5(8) . .
C26 C27 H27 119.2 . .
C28 C27 H27 119.2 . .
C27 C28 C29 116.2(7) . .
C27 C28 H28 121.9 . .
C29 C28 H28 121.9 . .
C30 C29 C28 122.5(7) . .
C30 C29 N6 117.8(8) . .
C28 C29 N6 119.3(8) . .
C29 C30 C31 119.0(8) . .
C29 C30 H30 120.5 . .
C31 C30 H30 120.5 . .
C26 C31 C30 119.0(8) . .
C26 C31 H31 120.5 . .
C30 C31 H31 120.5 . .
C33 C32 H32A 109.5 . .
C33 C32 H32B 109.5 . .
H32A C32 H32B 109.5 . .
C33 C32 H32C 109.5 . .
H32A C32 H32C 109.5 . .
H32B C32 H32C 109.5 . .
N6 C33 C34 121.1(9) . .
N6 C33 C32 125.9(8) . .
C34 C33 C32 112.9(10) . .
C33 C34 C35 128.8(11) . .
C33 C34 H34 115.6 . .
C35 C34 H34 115.6 . .
O26 C35 C34 121.8(9) . .
O26 C35 C36 124.1(9) . .
C34 C35 C36 114.0(10) . .
C35 C36 H36A 109.5 . .
C35 C36 H36B 109.5 . .
H36A C36 H36B 109.5 . .
C35 C36 H36C 109.5 . .
H36A C36 H36C 109.5 . .
H36B C36 H36C 109.5 . .
C38 C37 H37A 109.5 . .
C38 C37 H37B 109.5 . .
H37A C37 H37B 109.5 . .
C38 C37 H37C 109.5 . .
H37A C37 H37C 109.5 . .
H37B C37 H37C 109.5 . .
C39 C38 O25 125.7(9) . .
C39 C38 C37 124.0(12) . .
O25 C38 C37 109.6(11) . .
C38 C39 C40 124.0(10) . .
C38 C39 H39 118.0 . .
C40 C39 H39 118.0 . .
N7 C40 C39 124.8(10) . .
N7 C40 C41 125.0(8) . .
C39 C40 C41 110.3(10) . .
C40 C41 H41A 109.5 . .
C40 C41 H41B 109.5 . .
H41A C41 H41B 109.5 . .
C40 C41 H41C 109.5 . .
H41A C41 H41C 109.5 . .
H41B C41 H41C 109.5 . .
C43 C42 C47 118.5(7) . .
C43 C42 N7 118.7(7) . .
C47 C42 N7 122.8(7) . .
C44 C43 C42 121.7(7) . .
C44 C43 H43 119.1 . .
C42 C43 H43 119.1 . .
C43 C44 C45 119.5(7) . .
C43 C44 H44 120.3 . .
C45 C44 H44 120.3 . .
C46 C45 C44 118.9(7) . .
C46 C45 C48 121.3(6) . .
C44 C45 C48 119.8(7) . .
C47 C46 C45 120.3(7) . .
C47 C46 H46 119.9 . .
C45 C46 H46 119.9 . .
C46 C47 C42 121.1(7) . .
C46 C47 H47 119.4 . .
C42 C47 H47 119.4 . .
N8 C48 N10 107.1(6) . 2_656
N8 C48 C45 124.8(6) . .
N10 C48 C45 127.9(6) 2_656 .
O25 Cu1 O26 83.8(3) . .
O25 Cu1 N6 147.2(3) . .
O26 Cu1 N6 94.7(3) . .
O25 Cu1 N7 94.5(3) . .
O26 Cu1 N7 146.5(3) . .
N6 Cu1 N7 103.9(3) . .
N12 Cu2 O27 95.5(3) . .
N12 Cu2 N1 105.0(3) . .
O27 Cu2 N1 140.5(3) . .
N12 Cu2 O28 137.1(3) . .
O27 Cu2 O28 91.4(3) . .
N1 Cu2 O28 95.7(3) . .
C4 N1 C6 120.8(7) . .
C4 N1 Cu2 122.4(5) . .
C6 N1 Cu2 116.6(6) . .
C24 N2 N3 106.4(6) . .
C24 N2 Ag1 132.8(4) . .
N3 N2 Ag1 120.4(4) . .
C25 N3 N2 106.2(5) . .
C25 N3 Ag2 133.5(5) . .
N2 N3 Ag2 120.3(4) . .
C25 N4 C24 107.3(6) . .
C25 N4 N5 126.5(6) . .
C24 N4 N5 126.1(6) . .
N4 N5 H5D 109.1 . .
N4 N5 H5E 108.4 . .
H5D N5 H5E 109.5 . .
C33 N6 C29 114.9(8) . .
C33 N6 Cu1 124.2(6) . .
C29 N6 Cu1 120.4(6) . .
C40 N7 C42 117.5(7) . .
C40 N7 Cu1 125.3(6) . .
C42 N7 Cu1 116.8(5) . .
C48 N8 N9 109.2(5) . 2_656
C48 N8 Ag2 132.3(5) . .
N9 N8 Ag2 118.4(4) 2_656 .
C12 N9 N8 106.9(6) . 2_656
C12 N9 Ag1 130.9(5) . .
N8 N9 Ag1 122.1(4) 2_656 .
C12 N10 C48 108.8(6) . 2_656
C12 N10 N11 126.3(6) . .
C48 N10 N11 124.4(6) 2_656 .
N10 N11 H11B 108.7 . .
N10 N11 H11C 108.8 . .
H11B N11 H11C 109.5 . .
C16 N12 C18 116.5(7) . .
C16 N12 Cu2 120.7(5) . .
C18 N12 Cu2 122.2(5) . .
C38 O25 Cu1 124.3(6) . .
C35 O26 Cu1 128.0(6) . .
C14 O27 Cu2 122.3(6) . .
C2 O28 Cu2 123.2(6) . .
F5 Sb1 F4 95.7(4) . .
F5 Sb1 F3 97.3(8) . .
F4 Sb1 F3 92.9(3) . .
F5 Sb1 F1 89.2(3) . .
F4 Sb1 F1 175.0(4) . .
F3 Sb1 F1 87.5(3) . .
F5 Sb1 F6 89.5(7) . .
F4 Sb1 F6 91.5(3) . .
F3 Sb1 F6 171.5(5) . .
F1 Sb1 F6 87.5(3) . .
F5 Sb1 F2 171.1(6) . .
F4 Sb1 F2 90.1(3) . .
F3 Sb1 F2 89.1(7) . .
F1 Sb1 F2 84.9(3) . .
F6 Sb1 F2 83.6(4) . .

loop_
_geom_bond_atom_site_label_1
_geom_bond_atom_site_label_2
_geom_bond_distance
_geom_bond_site_symmetry_2
Ag1 N2 2.161(6) .
Ag1 N9 2.174(6) .
Ag2 N3 2.166(6) .
Ag2 N8 2.207(5) .
C1 C2 1.515(11) .
C1 H1A 0.9600 .
C1 H1B 0.9600 .
C1 H1C 0.9600 .
C2 O28 1.278(9) .
C2 C3 1.305(11) .
C3 C4 1.436(11) .
C3 H3 0.9300 .
C4 N1 1.311(9) .
C4 C5 1.525(11) .
C5 H5A 0.9600 .
C5 H5B 0.9600 .
C5 H5C 0.9600 .
C6 C11 1.346(9) .
C6 N1 1.396(8) .
C6 C7 1.450(9) .
C7 C8 1.326(8) .
C7 H7 0.9300 .
C8 C9 1.367(8) .
C8 H8 0.9300 .
C9 C10 1.403(8) .
C9 C12 1.456(9) .
C10 C11 1.404(9) .
C10 H10 0.9300 .
C11 H11 0.9300 .
C12 N9 1.325(8) .
C12 N10 1.359(8) .
C13 C14 1.575(7) .
C13 H13A 0.9600 .
C13 H13B 0.9600 .
C13 H13C 0.9600 .
C14 O27 1.279(12) .
C14 C15 1.372(13) .
C15 C16 1.412(11) .
C15 H15 0.9300 .
C16 N12 1.316(9) .
C16 C17 1.501(11) .
C17 H17A 0.9600 .
C17 H17B 0.9600 .
C17 H17C 0.9600 .
C18 C23 1.403(9) .
C18 N12 1.412(8) .
C18 C19 1.414(9) .
C19 C20 1.416(8) .
C19 H19 0.9300 .
C20 C21 1.381(9) .
C20 H20 0.9300 .
C21 C22 1.409(9) .
C21 C24 1.487(8) .
C22 C23 1.385(8) .
C22 H22 0.9300 .
C23 H23 0.9300 .
C24 N2 1.322(8) .
C24 N4 1.361(8) .
C25 N4 1.329(8) .
C25 N3 1.338(8) .
C25 C26 1.509(9) .
C26 C27 1.347(9) .
C26 C31 1.377(10) .
C27 C28 1.408(9) .
C27 H27 0.9300 .
C28 C29 1.410(10) .
C28 H28 0.9300 .
C29 C30 1.357(10) .
C29 N6 1.465(9) .
C30 C31 1.413(10) .
C30 H30 0.9300 .
C31 H31 0.9300 .
C32 C33 1.564(8) .
C32 H32A 0.9600 .
C32 H32B 0.9600 .
C32 H32C 0.9600 .
C33 N6 1.325(11) .
C33 C34 1.396(13) .
C34 C35 1.423(13) .
C34 H34 0.9300 .
C35 O26 1.224(9) .
C35 C36 1.540(11) .
C36 H36A 0.9600 .
C36 H36B 0.9600 .
C36 H36C 0.9600 .
C37 C38 1.543(8) .
C37 H37A 0.9600 .
C37 H37B 0.9600 .
C37 H37C 0.9600 .
C38 C39 1.315(13) .
C38 O25 1.384(13) .
C39 C40 1.446(12) .
C39 H39 0.9300 .
C40 N7 1.289(11) .
C40 C41 1.560(8) .
C41 H41A 0.9600 .
C41 H41B 0.9600 .
C41 H41C 0.9600 .
C42 C43 1.382(9) .
C42 C47 1.401(9) .
C42 N7 1.454(9) .
C43 C44 1.379(9) .
C43 H43 0.9300 .
C44 C45 1.417(8) .
C44 H44 0.9300 .
C45 C46 1.398(9) .
C45 C48 1.450(9) .
C46 C47 1.373(9) .
C46 H46 0.9300 .
C47 H47 0.9300 .
C48 N8 1.311(8) .
C48 N10 1.361(8) 2_656
Cu1 O25 1.890(7) .
Cu1 O26 1.903(5) .
Cu1 N6 1.918(8) .
Cu1 N7 1.928(7) .
Cu2 N12 1.894(6) .
Cu2 O27 1.905(6) .
Cu2 N1 1.949(7) .
Cu2 O28 1.961(6) .
F1 Sb1 1.816(7) .
F2 Sb1 1.877(7) .
F3 Sb1 1.812(8) .
F4 Sb1 1.788(8) .
F5 Sb1 1.765(8) .
F6 Sb1 1.826(6) .
N2 N3 1.421(6) .
N4 N5 1.378(7) .
N5 H5D 0.8900 .
N5 H5E 0.8901 .
N8 N9 1.394(7) 2_656
N9 N8 1.394(7) 2_656
N10 C48 1.361(8) 2_656
N10 N11 1.426(7) .
N11 H11B 0.8902 .
N11 H11C 0.8900 .
O1A H1AB 0.8500 .
O1B H1BB 0.8499 .

loop_
_geom_torsion_atom_site_label_1
_geom_torsion_atom_site_label_2
_geom_torsion_atom_site_label_3
_geom_torsion_atom_site_label_4
_geom_torsion
_geom_torsion_site_symmetry_1
_geom_torsion_site_symmetry_4
O28 C2 C3 C4 -6.9(17) . .
C1 C2 C3 C4 175.9(9) . .
C2 C3 C4 N1 -1.1(17) . .
C2 C3 C4 C5 175.3(11) . .
C11 C6 C7 C8 3.9(12) . .
N1 C6 C7 C8 177.7(8) . .
C6 C7 C8 C9 0.5(13) . .
C7 C8 C9 C10 -4.6(12) . .
C7 C8 C9 C12 -179.6(8) . .
C8 C9 C10 C11 4.2(11) . .
C12 C9 C10 C11 179.2(7) . .
N1 C6 C11 C10 -178.3(7) . .
C7 C6 C11 C10 -4.2(13) . .
C9 C10 C11 C6 0.3(13) . .
C8 C9 C12 N9 38.0(13) . .
C10 C9 C12 N9 -136.9(8) . .
C8 C9 C12 N10 -139.4(8) . .
C10 C9 C12 N10 45.7(12) . .
O27 C14 C15 C16 -6.4(17) . .
C13 C14 C15 C16 171.4(8) . .
C14 C15 C16 N12 -2.5(15) . .
C14 C15 C16 C17 178.1(9) . .
C23 C18 C19 C20 -1.1(11) . .
N12 C18 C19 C20 -176.8(7) . .
C18 C19 C20 C21 -1.5(11) . .
C19 C20 C21 C22 4.6(11) . .
C19 C20 C21 C24 -179.5(6) . .
C20 C21 C22 C23 -5.2(11) . .
C24 C21 C22 C23 178.9(7) . .
C21 C22 C23 C18 2.4(12) . .
N12 C18 C23 C22 176.2(7) . .
C19 C18 C23 C22 0.6(12) . .
C20 C21 C24 N2 -138.3(8) . .
C22 C21 C24 N2 37.6(11) . .
C20 C21 C24 N4 41.2(11) . .
C22 C21 C24 N4 -142.9(8) . .
N4 C25 C26 C27 147.2(9) . .
N3 C25 C26 C27 -35.4(12) . .
N4 C25 C26 C31 -37.5(13) . .
N3 C25 C26 C31 139.9(9) . .
C31 C26 C27 C28 6.6(14) . .
C25 C26 C27 C28 -178.2(8) . .
C26 C27 C28 C29 -2.7(13) . .
C27 C28 C29 C30 -3.1(13) . .
C27 C28 C29 N6 -176.4(7) . .
C28 C29 C30 C31 4.7(14) . .
N6 C29 C30 C31 178.2(8) . .
C27 C26 C31 C30 -4.8(14) . .
C25 C26 C31 C30 179.9(7) . .
C29 C30 C31 C26 -0.8(13) . .
N6 C33 C34 C35 7(2) . .
C32 C33 C34 C35 -176.9(12) . .
C33 C34 C35 O26 -2(2) . .
C33 C34 C35 C36 179.6(12) . .
O25 C38 C39 C40 -11(2) . .
C37 C38 C39 C40 178.7(12) . .
C38 C39 C40 N7 14(2) . .
C38 C39 C40 C41 -163.9(13) . .
C47 C42 C43 C44 -2.1(13) . .
N7 C42 C43 C44 178.6(8) . .
C42 C43 C44 C45 1.2(13) . .
C43 C44 C45 C46 0.6(12) . .
C43 C44 C45 C48 -177.5(8) . .
C44 C45 C46 C47 -1.4(12) . .
C48 C45 C46 C47 176.6(8) . .
C45 C46 C47 C42 0.5(12) . .
C43 C42 C47 C46 1.2(12) . .
N7 C42 C47 C46 -179.6(8) . .
C46 C45 C48 N8 -38.2(12) . .
C44 C45 C48 N8 139.9(8) . .
C46 C45 C48 N10 148.3(8) . 2_656
C44 C45 C48 N10 -33.6(13) . 2_656
C3 C4 N1 C6 179.0(8) . .
C5 C4 N1 C6 2.9(13) . .
C3 C4 N1 Cu2 4.5(12) . .
C5 C4 N1 Cu2 -171.6(8) . .
C11 C6 N1 C4 -130.1(9) . .
C7 C6 N1 C4 56.3(11) . .
C11 C6 N1 Cu2 44.7(9) . .
C7 C6 N1 Cu2 -128.9(7) . .
N12 Cu2 N1 C4 -143.7(7) . .
O27 Cu2 N1 C4 97.5(7) . .
O28 Cu2 N1 C4 -1.6(7) . .
N12 Cu2 N1 C6 41.6(5) . .
O27 Cu2 N1 C6 -77.2(6) . .
O28 Cu2 N1 C6 -176.3(5) . .
N4 C24 N2 N3 -1.6(8) . .
C21 C24 N2 N3 178.0(7) . .
N4 C24 N2 Ag1 -174.1(5) . .
C21 C24 N2 Ag1 5.5(12) . .
N9 Ag1 N2 C24 16.6(11) . .
N9 Ag1 N2 N3 -155.1(6) . .
N4 C25 N3 N2 -1.7(9) . .
C26 C25 N3 N2 -179.5(7) . .
N4 C25 N3 Ag2 176.1(5) . .
C26 C25 N3 Ag2 -1.7(12) . .
C24 N2 N3 C25 2.0(8) . .
Ag1 N2 N3 C25 175.6(5) . .
C24 N2 N3 Ag2 -176.2(5) . .
Ag1 N2 N3 Ag2 -2.5(7) . .
N8 Ag2 N3 C25 -9.2(11) . .
N8 Ag2 N3 N2 168.4(5) . .
N3 C25 N4 C24 0.8(9) . .
C26 C25 N4 C24 178.4(8) . .
N3 C25 N4 N5 177.8(7) . .
C26 C25 N4 N5 -4.6(13) . .
N2 C24 N4 C25 0.5(9) . .
C21 C24 N4 C25 -179.0(7) . .
N2 C24 N4 N5 -176.4(7) . .
C21 C24 N4 N5 4.0(12) . .
C34 C33 N6 C29 174.6(10) . .
C32 C33 N6 C29 -1.1(17) . .
C34 C33 N6 Cu1 -13.4(17) . .
C32 C33 N6 Cu1 171.0(10) . .
C30 C29 N6 C33 124.3(10) . .
C28 C29 N6 C33 -62.0(12) . .
C30 C29 N6 Cu1 -48.1(10) . .
C28 C29 N6 Cu1 125.6(8) . .
O25 Cu1 N6 C33 -73.5(11) . .
O26 Cu1 N6 C33 12.4(9) . .
N7 Cu1 N6 C33 164.3(9) . .
O25 Cu1 N6 C29 98.2(8) . .
O26 Cu1 N6 C29 -175.9(6) . .
N7 Cu1 N6 C29 -24.0(7) . .
C39 C40 N7 C42 -177.3(10) . .
C41 C40 N7 C42 0.7(15) . .
C39 C40 N7 Cu1 -5.2(16) . .
C41 C40 N7 Cu1 172.9(8) . .
C43 C42 N7 C40 124.8(10) . .
C47 C42 N7 C40 -54.4(12) . .
C43 C42 N7 Cu1 -48.0(9) . .
C47 C42 N7 Cu1 132.8(7) . .
O25 Cu1 N7 C40 -3.7(9) . .
O26 Cu1 N7 C40 -89.3(9) . .
N6 Cu1 N7 C40 149.0(8) . .
O25 Cu1 N7 C42 168.5(6) . .
O26 Cu1 N7 C42 82.9(8) . .
N6 Cu1 N7 C42 -38.8(6) . .
N10 C48 N8 N9 -2.8(9) 2_656 2_656
C45 C48 N8 N9 -177.4(7) . 2_656
N10 C48 N8 Ag2 -178.7(5) 2_656 .
C45 C48 N8 Ag2 6.6(12) . .
N3 Ag2 N8 C48 -23.4(11) . .
N3 Ag2 N8 N9 160.9(5) . 2_656
N10 C12 N9 N8 -2.4(9) . 2_656
C9 C12 N9 N8 179.8(7) . 2_656
N10 C12 N9 Ag1 175.2(5) . .
C9 C12 N9 Ag1 -2.5(13) . .
N2 Ag1 N9 C12 8.2(12) . .
N2 Ag1 N9 N8 -174.4(5) . 2_656
N9 C12 N10 C48 0.8(9) . 2_656
C9 C12 N10 C48 178.5(7) . 2_656
N9 C12 N10 N11 -172.1(6) . .
C9 C12 N10 N11 5.7(13) . .
C15 C16 N12 C18 -168.9(8) . .
C17 C16 N12 C18 10.3(12) . .
C15 C16 N12 Cu2 19.3(13) . .
C17 C16 N12 Cu2 -161.5(7) . .
C23 C18 N12 C16 61.3(11) . .
C19 C18 N12 C16 -123.2(8) . .
C23 C18 N12 Cu2 -127.1(7) . .
C19 C18 N12 Cu2 48.5(9) . .
O27 Cu2 N12 C16 -22.0(7) . .
N1 Cu2 N12 C16 -167.9(6) . .
O28 Cu2 N12 C16 76.1(8) . .
O27 Cu2 N12 C18 166.7(6) . .
N1 Cu2 N12 C18 20.8(7) . .
O28 Cu2 N12 C18 -95.2(7) . .
C39 C38 O25 Cu1 0.1(18) . .
C37 C38 O25 Cu1 171.2(7) . .
O26 Cu1 O25 C38 152.6(9) . .
N6 Cu1 O25 C38 -118.3(9) . .
N7 Cu1 O25 C38 6.3(9) . .
C34 C35 O26 Cu1 4.3(16) . .
C36 C35 O26 Cu1 -177.3(7) . .
O25 Cu1 O26 C35 139.0(9) . .
N6 Cu1 O26 C35 -8.1(9) . .
N7 Cu1 O26 C35 -132.2(9) . .
C15 C14 O27 Cu2 -3.7(15) . .
C13 C14 O27 Cu2 178.3(5) . .
N12 Cu2 O27 C14 15.3(8) . .
N1 Cu2 O27 C14 137.0(7) . .
O28 Cu2 O27 C14 -122.3(7) . .
C3 C2 O28 Cu2 9.5(13) . .
C1 C2 O28 Cu2 -173.2(5) . .
N12 Cu2 O28 C2 114.3(7) . .
O27 Cu2 O28 C2 -146.1(7) . .
N1 Cu2 O28 C2 -5.0(7) . .

loop_
_platon_squeeze_void_nr
_platon_squeeze_void_average_x
_platon_squeeze_void_average_y
_platon_squeeze_void_average_z
_platon_squeeze_void_volume
_platon_squeeze_void_count_electrons
_platon_squeeze_void_content
1 -0.004 -0.004 0.004 4585 1865 ' '
2 1.000 0.463 0.250 18 6 ' '
3 0.000 0.537 0.750 19 6 ' '
